data_7103049
loop_
_publ_author_name
'Takizawa, Shinobu'
'Katayama, Tomomi'
'Kameyama, Chiaki'
'Onitsuka, Kiyotaka'
'Suzuki, Takeyuki'
'Yanagida, Takeshi'
'Kawai, Tomoji'
'Sasai, Hiroaki'

_publ_section_title
;
 Chiral dinuclear vanadium(v) catalysts for oxidative coupling of
 2-naphthols.
;
_journal_issue 15
_journal_name_full 'Chemical communications (Cambridge, England)'
_journal_page_first 1810
_journal_page_last 1812
_journal_paper_doi 10.1039/b717068h
_journal_year 2008
_chemical_absolute_configuration
; absolute configuration established by
the structure determination of a
compound containing a chiral reference
molecule of known absolute
configuration
;
_chemical_formula_moiety 'C34 H38 N2 Na O12 V2 '
_chemical_formula_sum 'C34 H38 N2 Na O12 V2'
_chemical_formula_weight 791.55
_space_group_IT_number 179
_symmetry_cell_setting hexagonal
_symmetry_Int_Tables_number 179
_symmetry_space_group_name_Hall 'P 65 2 (0 0 1)'
_symmetry_space_group_name_H-M 'P 65 2 2'
_cell_angle_alpha 90.0000
_cell_angle_beta 90.0000
_cell_angle_gamma 120.0000
_cell_formula_units_Z 6
_cell_length_a 20.439(4)
_cell_length_b 20.439(4)
_cell_length_c 16.317(4)
_cell_measurement_reflns_used 25
_cell_measurement_temperature 298.1
_cell_measurement_theta_max 17.0
_cell_measurement_theta_min 15.1
_cell_volume 5903(2)
_computing_cell_refinement WinAFC
_computing_data_collection WinAFC
_computing_data_reduction CrystalStructure
_computing_publication_material 'CrystalStructure 3.7.0'
_computing_structure_refinement CRYSTALS
_diffrn_measured_fraction_theta_full 0.998
_diffrn_measured_fraction_theta_max 0.998
_diffrn_measurement_device_type 'Rigaku AFC7R'
_diffrn_measurement_method \w
_diffrn_radiation_type 'Mo K\a'
_diffrn_radiation_wavelength 0.71069
_diffrn_reflns_limit_h_max 22
_diffrn_reflns_limit_h_min -9
_diffrn_reflns_limit_k_max 13
_diffrn_reflns_limit_k_min 0
_diffrn_reflns_limit_l_max 7
_diffrn_reflns_limit_l_min -21
_diffrn_reflns_number 3033
_diffrn_reflns_theta_full 27.49
_diffrn_reflns_theta_max 27.49
_diffrn_standards_decay_% 0.00
_diffrn_standards_interval_count 0
_diffrn_standards_number 3
_exptl_absorpt_coefficient_mu 0.544
_exptl_absorpt_correction_T_max 0.922
_exptl_absorpt_correction_T_min 0.898
_exptl_absorpt_correction_type psi-scan
_exptl_absorpt_process_details '(North, Phillips & Mathews, 1968)'
_exptl_crystal_colour red
_exptl_crystal_density_diffrn 1.336
_exptl_crystal_density_method 'not measured'
_exptl_crystal_description needle
_exptl_crystal_F_000 2454.00
_exptl_crystal_size_max 0.30
_exptl_crystal_size_mid 0.15
_exptl_crystal_size_min 0.15
_refine_diff_density_max 1.71
_refine_diff_density_min -0.89
_refine_ls_extinction_method none
_refine_ls_goodness_of_fit_ref 1.080
_refine_ls_hydrogen_treatment refall
_refine_ls_number_parameters 253
_refine_ls_number_reflns 2233
_refine_ls_R_factor_gt 0.0641
_refine_ls_shift/su_max 0.0000
_refine_ls_structure_factor_coef F
_refine_ls_weighting_details
;
Chebychev polynomial with 3 parameters (Carruthers & Watkin, 1979)
2.5202 1.4479 1.8952
;
_refine_ls_weighting_scheme calc
_refine_ls_wR_factor_ref 0.0716
_reflns_number_gt 2233
_reflns_number_total 2680
_reflns_threshold_expression F^2^>2.0\s(F^2^)
_cod_data_source_file b717068h.txt
_cod_data_source_block '_Vanadium_catalyst'
_cod_depositor_comments
;
The following automatic conversions were performed:

'_symmetry_cell_setting' tag value 'hexgonal' was replaced with
'hexagonal' value.

Automatic conversion script
Id: cif_fix_values 1646 2011-03-28 12:23:43Z adriana 
;
_cod_original_formula_sum 'C34 H38 N2 Na O12 V2 '
_cod_database_code 7103049

loop_
_symmetry_equiv_pos_site_id
_symmetry_equiv_pos_as_xyz
1 +X,+Y,+Z
2 +X-Y,+X,5/6+Z
3 -Y,+X-Y,2/3+Z
4 -X,-Y,1/2+Z
5 -X+Y,-X,1/3+Z
6 +Y,-X+Y,1/6+Z
7 +X-Y,-Y,-Z
8 -Y,-X,1/6-Z
9 -X,-X+Y,1/3-Z
10 -X+Y,+Y,1/2-Z
11 +Y,+X,2/3-Z
12 +X,+X-Y,5/6-Z

loop_
_atom_site_label
_atom_site_type_symbol
_atom_site_fract_x
_atom_site_fract_y
_atom_site_fract_z
_atom_site_U_iso_or_equiv
_atom_site_adp_type
_atom_site_occupancy
_atom_site_symmetry_multiplicity
_atom_site_calc_flag
_atom_site_refinement_flags
_atom_site_disorder_assembly
_atom_site_disorder_group
V(1) V 0.27996(4) 0.33302(5) 0.41638(5) 0.02663(19) Uani 1.00 1 d . . .
Na(1) Na 0.13984(13) 0.13984(13) 0.3333 0.0298(6) Uani 1.00 2 d S . .
O(1) O 0.37547(18) 0.4176(2) 0.4187(2) 0.0333(8) Uani 1.00 1 d . . .
O(2) O 0.2359(2) 0.3722(2) 0.4547(2) 0.0352(9) Uani 1.00 1 d . . .
O(3) O 0.2611(2) 0.3293(2) 0.3123(2) 0.0415(10) Uani 1.00 1 d . . .
O(4) O 0.20064(19) 0.2290(2) 0.4417(2) 0.0307(8) Uani 1.00 1 d . . .
O(5) O 0.1624(2) 0.1198(2) 0.5014(2) 0.0355(9) Uani 1.00 1 d . . .
O(6) O 0.4083(3) 0.20417(18) 0.4167 0.0530(16) Uani 1.00 2 d S . .
O(7) O 0.3046(7) 0.5283(7) 0.3721(6) 0.081(4) Uani 0.50 1 d P . .
N(1) N 0.3258(2) 0.2988(2) 0.5163(2) 0.0265(9) Uani 1.00 1 d . . .
C(1) C 0.4991(2) 0.4708(2) 0.3689(2) 0.0339(12) Uani 1.00 1 d . . .
C(2) C 0.4431(2) 0.4240(2) 0.4225(3) 0.0306(11) Uani 1.00 1 d . . .
C(3) C 0.4583(2) 0.3819(3) 0.4828(3) 0.0337(13) Uani 1.00 1 d . . .
C(4) C 0.5313(2) 0.3951(3) 0.4909(3) 0.0394(15) Uani 1.00 1 d . . .
C(5) C 0.5904(2) 0.4458(3) 0.4406(3) 0.0401(14) Uani 1.00 1 d . . .
C(6) C 0.6642(3) 0.4603(4) 0.4486(4) 0.058(2) Uani 1.00 1 d . . .
C(7) C 0.7211(3) 0.5073(4) 0.3999(4) 0.062(2) Uani 1.00 1 d . . .
C(8) C 0.7050(3) 0.5444(3) 0.3344(4) 0.0578(18) Uani 1.00 1 d . . .
C(9) C 0.6331(3) 0.5328(3) 0.3221(4) 0.0453(15) Uani 1.00 1 d . . .
C(10) C 0.5743(3) 0.4841(3) 0.3775(3) 0.0386(13) Uani 1.00 1 d . . .
C(11) C 0.3964(2) 0.3218(2) 0.5285(2) 0.0305(11) Uani 1.00 1 d . . .
C(12) C 0.2698(2) 0.2297(2) 0.5596(2) 0.0272(11) Uani 1.00 1 d . . .
C(13) C 0.2434(2) 0.2461(2) 0.6434(2) 0.0290(11) Uani 1.00 1 d . . .
C(14) C 0.3106(3) 0.2776(3) 0.7029(2) 0.0387(14) Uani 1.00 1 d . . .
C(15) C 0.2160(3) 0.3025(3) 0.6334(3) 0.0403(15) Uani 1.00 1 d . . .
C(16) C 0.1804(3) 0.1713(2) 0.6777(3) 0.0385(14) Uani 1.00 1 d . . .
C(17) C 0.2063(2) 0.1884(2) 0.4977(2) 0.0281(11) Uani 1.00 1 d . . .
H(1) H 0.2289 0.3438 0.2857 0.047 Uiso 1.00 1 c R . .
H(2) H 0.5417 0.3688 0.5322 0.046 Uiso 1.00 1 c R . .
H(3) H 0.6748 0.4354 0.4913 0.067 Uiso 1.00 1 c R . .
H(4) H 0.7708 0.5160 0.4083 0.070 Uiso 1.00 1 c R . .
H(5) H 0.7447 0.5777 0.2990 0.063 Uiso 1.00 1 c R . .
H(6) H 0.6229 0.5565 0.2778 0.051 Uiso 1.00 1 c R . .
H(7) H 0.4089 0.2977 0.5705 0.034 Uiso 1.00 1 c R . .
H(8) H 0.2922 0.1995 0.5701 0.034 Uiso 1.00 1 c R . .
H(9) H 0.3101 0.2371 0.7319 0.046 Uiso 1.00 1 c R . .
H(10) H 0.3068 0.3110 0.7406 0.046 Uiso 1.00 1 c R . .
H(11) H 0.3564 0.3042 0.6729 0.046 Uiso 1.00 1 c R . .
H(12) H 0.2572 0.3523 0.6407 0.054 Uiso 1.00 1 c R . .
H(13) H 0.1782 0.2927 0.6733 0.054 Uiso 1.00 1 c R . .
H(14) H 0.1954 0.2978 0.5801 0.053 Uiso 1.00 1 c R . .
H(15) H 0.1329 0.1629 0.6585 0.045 Uiso 1.00 1 c R . .
H(16) H 0.1813 0.1734 0.7359 0.045 Uiso 1.00 1 c R . .
H(17) H 0.1878 0.1312 0.6600 0.045 Uiso 1.00 1 c R . .

loop_
_atom_site_aniso_label
_atom_site_aniso_U_11
_atom_site_aniso_U_22
_atom_site_aniso_U_33
_atom_site_aniso_U_12
_atom_site_aniso_U_13
_atom_site_aniso_U_23
V(1) 0.0242(3) 0.0299(4) 0.0246(3) 0.0126(3) 0.0004(3) 0.0010(3)
Na(1) 0.0321(11) 0.0321(11) 0.0332(13) 0.0220(12) 0.0006(5) -0.0006(5)
O(1) 0.0216(15) 0.0356(18) 0.0371(17) 0.0102(14) 0.0031(16) 0.0030(17)
O(2) 0.0320(19) 0.035(2) 0.0391(19) 0.0176(16) 0.0091(16) 0.0013(16)
O(3) 0.046(2) 0.045(2) 0.0262(16) 0.018(2) 0.0030(16) 0.0012(16)
O(4) 0.0263(16) 0.0340(18) 0.0273(16) 0.0118(14) -0.0026(14) 0.0004(14)
O(5) 0.0360(19) 0.0247(16) 0.043(2) 0.0133(15) -0.0055(17) -0.0014(16)
O(6) 0.061(3) 0.055(2) 0.045(3) 0.0306(19) 0.0000 0.007(2)
O(7) 0.111(10) 0.112(9) 0.052(6) 0.078(8) 0.024(6) 0.024(6)
N(1) 0.029(2) 0.0278(19) 0.0214(17) 0.0136(16) -0.0013(16) -0.0023(16)
C(1) 0.028(2) 0.029(2) 0.032(2) 0.004(2) -0.000(2) -0.007(2)
C(2) 0.028(2) 0.026(2) 0.034(2) 0.0106(19) -0.003(2) -0.010(2)
C(3) 0.025(2) 0.034(2) 0.035(2) 0.009(2) -0.001(2) -0.008(2)
C(4) 0.027(2) 0.051(3) 0.037(2) 0.017(2) -0.005(2) -0.005(2)
C(5) 0.029(2) 0.050(3) 0.038(2) 0.017(2) -0.002(2) -0.009(2)
C(6) 0.035(3) 0.070(4) 0.062(4) 0.021(3) -0.003(3) -0.017(3)
C(7) 0.029(2) 0.079(5) 0.067(4) 0.020(3) 0.003(3) -0.007(4)
C(8) 0.032(3) 0.050(3) 0.077(4) 0.009(2) 0.022(3) -0.002(3)
C(9) 0.036(3) 0.041(3) 0.049(3) 0.012(2) 0.009(2) -0.010(2)
C(10) 0.027(2) 0.035(2) 0.042(2) 0.006(2) 0.005(2) -0.012(2)
C(11) 0.026(2) 0.032(2) 0.026(2) 0.009(2) 0.0020(19) -0.006(2)
C(12) 0.027(2) 0.030(2) 0.028(2) 0.017(2) 0.0028(19) -0.0005(19)
C(13) 0.036(2) 0.033(2) 0.0229(19) 0.020(2) 0.006(2) 0.0014(19)
C(14) 0.043(3) 0.046(3) 0.027(2) 0.022(2) -0.004(2) -0.001(2)
C(15) 0.055(3) 0.043(2) 0.036(2) 0.034(2) 0.008(2) -0.003(2)
C(16) 0.045(3) 0.034(2) 0.033(2) 0.017(2) 0.012(2) 0.005(2)
C(17) 0.024(2) 0.032(2) 0.033(2) 0.017(2) -0.004(2) -0.007(2)

loop_
_atom_type_symbol
_atom_type_description
_atom_type_scat_dispersion_real
_atom_type_scat_dispersion_imag
_atom_type_scat_source
C C 0.003 0.002
;
International Tables for Crystallography
(1992, Vol. C, Tables 4.2.6.8 and 6.1.1.4)
;
H H 0.000 0.000
;
International Tables for Crystallography
(1992, Vol. C, Table 6.1.1.4)
;
N N 0.006 0.003
;
International Tables for Crystallography
(1992, Vol. C, Tables 4.2.6.8 and 6.1.1.4)
;
O O 0.011 0.006
;
International Tables for Crystallography
(1992, Vol. C, Tables 4.2.6.8 and 6.1.1.4)
;
V V 0.300 0.529
;
International Tables for Crystallography
(1992, Vol. C, Tables 4.2.6.8 and 6.1.1.4)
;
Na Na 0.036 0.025
;
International Tables for Crystallography
(1992, Vol. C, Tables 4.2.6.8 and 6.1.1.4)
;

loop_
_geom_angle_atom_site_label_1
_geom_angle_atom_site_label_2
_geom_angle_atom_site_label_3
_geom_angle
_geom_angle_publ_flag
_geom_angle_site_symmetry_1
_geom_angle_site_symmetry_2
_geom_angle_site_symmetry_3
O(1) V(1) O(2) 96.88(18) ? . . .
O(1) V(1) O(3) 99.69(16) ? . . .
O(1) V(1) O(3) 90.60(17) ? . . 11_555
O(1) V(1) O(4) 156.80(19) ? . . .
O(1) V(1) N(1) 82.06(16) ? . . .
O(2) V(1) O(3) 103.6(2) ? . . .
O(2) V(1) O(3) 172.31(14) ? . . 11_555
O(2) V(1) O(4) 95.32(18) ? . . .
O(2) V(1) N(1) 108.09(19) ? . . .
O(3) V(1) O(3) 73.2(2) ? . . 11_555
O(3) V(1) O(4) 96.51(15) ? . . .
O(3) V(1) N(1) 147.8(2) ? . . .
O(3) V(1) O(4) 78.29(16) ? 11_555 . .
O(3) V(1) N(1) 74.67(16) ? 11_555 . .
O(4) V(1) N(1) 75.41(14) ? . . .
O(4) Na(1) O(4) 100.38(12) ? . . 11_555
O(4) Na(1) O(5) 90.70(17) ? . . 2_554
O(4) Na(1) O(5) 114.93(18) ? . . 12_555
O(4) Na(1) O(5) 114.93(17) ? 11_555 . 2_554
O(4) Na(1) O(5) 90.70(18) ? 11_555 . 12_555
O(5) Na(1) O(5) 140.39(15) ? 2_554 . 12_555
V(1) O(1) C(2) 131.0(3) ? . . .
V(1) O(3) V(1) 105.3(2) ? . . 11_555
V(1) O(4) Na(1) 120.04(15) ? . . .
V(1) O(4) C(17) 124.0(2) ? . . .
Na(1) O(4) C(17) 102.4(3) ? . . .
Na(1) O(5) C(17) 150.8(4) ? 6_555 . .
V(1) N(1) C(11) 125.7(3) ? . . .
V(1) N(1) C(12) 114.6(3) ? . . .
C(11) N(1) C(12) 117.7(4) ? . . .
C(1) C(1) C(2) 113.9(4) ? 11_555 . .
C(1) C(1) C(10) 125.2(4) ? 11_555 . .
C(2) C(1) C(10) 120.7(5) ? . . .
O(1) C(2) C(1) 120.2(5) ? . . .
O(1) C(2) C(3) 120.0(4) ? . . .
C(1) C(2) C(3) 119.9(5) ? . . .
C(2) C(3) C(4) 118.8(4) ? . . .
C(2) C(3) C(11) 120.0(5) ? . . .
C(4) C(3) C(11) 120.9(5) ? . . .
C(3) C(4) C(5) 122.4(6) ? . . .
C(4) C(5) C(6) 123.1(6) ? . . .
C(4) C(5) C(10) 118.7(5) ? . . .
C(6) C(5) C(10) 118.2(5) ? . . .
C(5) C(6) C(7) 124.0(8) ? . . .
C(6) C(7) C(8) 118.2(7) ? . . .
C(7) C(8) C(9) 121.4(5) ? . . .
C(8) C(9) C(10) 118.6(6) ? . . .
C(1) C(10) C(5) 119.2(4) ? . . .
C(1) C(10) C(9) 121.2(6) ? . . .
C(5) C(10) C(9) 119.5(6) ? . . .
N(1) C(11) C(3) 124.9(5) ? . . .
N(1) C(12) C(13) 113.4(4) ? . . .
N(1) C(12) C(17) 104.5(3) ? . . .
C(13) C(12) C(17) 114.1(4) ? . . .
C(12) C(13) C(14) 108.0(4) ? . . .
C(12) C(13) C(15) 111.5(4) ? . . .
C(12) C(13) C(16) 108.2(4) ? . . .
C(14) C(13) C(15) 109.9(4) ? . . .
C(14) C(13) C(16) 108.5(4) ? . . .
C(15) C(13) C(16) 110.6(5) ? . . .
O(4) C(17) O(5) 121.5(4) ? . . .
O(4) C(17) C(12) 116.3(3) ? . . .
O(5) C(17) C(12) 122.2(5) ? . . .
V(1) O(3) H(1) 127.4 ? . . .
V(1) O(3) H(1) 127.4 ? 11_555 . .
C(3) C(4) H(2) 118.8 ? . . .
C(5) C(4) H(2) 118.8 ? . . .
C(5) C(6) H(3) 118.0 ? . . .
C(7) C(6) H(3) 118.0 ? . . .
C(6) C(7) H(4) 120.9 ? . . .
C(8) C(7) H(4) 120.9 ? . . .
C(7) C(8) H(5) 119.3 ? . . .
C(9) C(8) H(5) 119.3 ? . . .
C(8) C(9) H(6) 120.7 ? . . .
C(10) C(9) H(6) 120.7 ? . . .
N(1) C(11) H(7) 117.5 ? . . .
C(3) C(11) H(7) 117.6 ? . . .
N(1) C(12) H(8) 108.2 ? . . .
C(13) C(12) H(8) 108.2 ? . . .
C(17) C(12) H(8) 108.2 ? . . .
C(13) C(14) H(9) 109.4 ? . . .
C(13) C(14) H(10) 109.5 ? . . .
C(13) C(14) H(11) 109.5 ? . . .
H(9) C(14) H(10) 109.5 ? . . .
H(9) C(14) H(11) 109.5 ? . . .
H(10) C(14) H(11) 109.5 ? . . .
C(13) C(15) H(12) 109.5 ? . . .
C(13) C(15) H(13) 109.5 ? . . .
C(13) C(15) H(14) 109.4 ? . . .
H(12) C(15) H(13) 109.5 ? . . .
H(12) C(15) H(14) 109.5 ? . . .
H(13) C(15) H(14) 109.5 ? . . .
C(13) C(16) H(15) 109.5 ? . . .
C(13) C(16) H(16) 109.5 ? . . .
C(13) C(16) H(17) 109.5 ? . . .
H(15) C(16) H(16) 109.5 ? . . .
H(15) C(16) H(17) 109.5 ? . . .
H(16) C(16) H(17) 109.5 ? . . .

loop_
_geom_bond_atom_site_label_1
_geom_bond_atom_site_label_2
_geom_bond_distance
_geom_bond_publ_flag
_geom_bond_site_symmetry_1
_geom_bond_site_symmetry_2
V(1) O(1) 1.851(2) ? . .
V(1) O(2) 1.601(5) ? . .
V(1) O(3) 1.735(3) ? . .
V(1) O(3) 2.384(5) ? . 11_555
V(1) O(4) 1.968(3) ? . .
V(1) N(1) 2.164(4) ? . .
Na(1) O(4) 2.394(3) ? . .
Na(1) O(4) 2.394(3) ? . 11_555
Na(1) O(5) 2.254(6) ? . 2_554
Na(1) O(5) 2.254(5) ? . 12_555
O(1) C(2) 1.324(7) ? . .
O(4) C(17) 1.278(7) ? . .
O(5) C(17) 1.231(5) ? . .
N(1) C(11) 1.290(7) ? . .
N(1) C(12) 1.479(5) ? . .
C(1) C(1) 1.532(8) ? . 11_555
C(1) C(2) 1.377(6) ? . .
C(1) C(10) 1.428(8) ? . .
C(2) C(3) 1.439(8) ? . .
C(3) C(4) 1.384(9) ? . .
C(3) C(11) 1.453(6) ? . .
C(4) C(5) 1.397(7) ? . .
C(5) C(6) 1.390(10) ? . .
C(5) C(10) 1.428(9) ? . .
C(6) C(7) 1.338(9) ? . .
C(7) C(8) 1.441(12) ? . .
C(8) C(9) 1.381(10) ? . .
C(9) C(10) 1.434(7) ? . .
C(12) C(13) 1.567(7) ? . .
C(12) C(17) 1.524(6) ? . .
C(13) C(14) 1.537(7) ? . .
C(13) C(15) 1.522(11) ? . .
C(13) C(16) 1.529(6) ? . .
O(3) H(1) 0.950 ? . .
C(4) H(2) 0.950 ? . .
C(6) H(3) 0.950 ? . .
C(7) H(4) 0.950 ? . .
C(8) H(5) 0.950 ? . .
C(9) H(6) 0.950 ? . .
C(11) H(7) 0.950 ? . .
C(12) H(8) 0.950 ? . .
C(14) H(9) 0.950 ? . .
C(14) H(10) 0.950 ? . .
C(14) H(11) 0.950 ? . .
C(15) H(12) 0.950 ? . .
C(15) H(13) 0.950 ? . .
C(15) H(14) 0.950 ? . .
C(16) H(15) 0.950 ? . .
C(16) H(16) 0.950 ? . .
C(16) H(17) 0.950 ? . .

loop_
_geom_torsion_atom_site_label_1
_geom_torsion_atom_site_label_2
_geom_torsion_atom_site_label_3
_geom_torsion_atom_site_label_4
_geom_torsion
_geom_torsion_publ_flag
_geom_torsion_site_symmetry_1
_geom_torsion_site_symmetry_2
_geom_torsion_site_symmetry_3
_geom_torsion_site_symmetry_4
O(2) V(1) O(1) C(2) 154.1(4) ? . . . .
O(1) V(1) O(3) V(1) 76.2(2) ? . . . 11_555
O(3) V(1) O(1) C(2) -100.7(4) ? . . . .
O(1) V(1) O(3) V(1) -84.08(18) ? . . 11_555 11_555
O(3) V(1) O(1) C(2) -27.7(4) ? 11_555 . . .
O(1) V(1) O(4) Na(1) -119.7(4) ? . . . .
O(1) V(1) O(4) C(17) 13.8(7) ? . . . .
O(4) V(1) O(1) C(2) 32.9(7) ? . . . .
O(1) V(1) N(1) C(11) -25.0(4) ? . . . .
O(1) V(1) N(1) C(12) 171.5(4) ? . . . .
N(1) V(1) O(1) C(2) 46.7(4) ? . . . .
O(2) V(1) O(3) V(1) 175.78(14) ? . . . 11_555
O(2) V(1) O(3) V(1) 82.3(13) ? . . 11_555 11_555
O(2) V(1) O(4) Na(1) 118.8(2) ? . . . .
O(2) V(1) O(4) C(17) -107.7(4) ? . . . .
O(2) V(1) N(1) C(11) -119.7(4) ? . . . .
O(2) V(1) N(1) C(12) 76.8(3) ? . . . .
O(3) V(1) O(3) V(1) 15.87(16) ? . . 11_555 11_555
O(3) V(1) O(3) V(1) -11.47(12) ? 11_555 . . 11_555
O(3) V(1) O(4) Na(1) 14.4(3) ? . . . .
O(3) V(1) O(4) C(17) 147.9(4) ? . . . .
O(4) V(1) O(3) V(1) -87.12(18) ? . . . 11_555
O(3) V(1) N(1) C(11) 70.6(5) ? . . . .
O(3) V(1) N(1) C(12) -92.9(4) ? . . . .
N(1) V(1) O(3) V(1) -14.3(3) ? . . . 11_555
O(3) V(1) O(4) Na(1) -56.9(2) ? 11_555 . . .
O(3) V(1) O(4) C(17) 76.6(4) ? 11_555 . . .
O(4) V(1) O(3) V(1) 116.44(18) ? . . 11_555 11_555
O(3) V(1) N(1) C(11) 67.8(4) ? 11_555 . . .
O(3) V(1) N(1) C(12) -95.7(3) ? 11_555 . . .
N(1) V(1) O(3) V(1) -165.68(18) ? . . 11_555 11_555
O(4) V(1) N(1) C(11) 149.4(5) ? . . . .
O(4) V(1) N(1) C(12) -14.1(3) ? . . . .
N(1) V(1) O(4) Na(1) -133.9(2) ? . . . .
N(1) V(1) O(4) C(17) -0.4(4) ? . . . .
O(4) Na(1) O(4) V(1) 18.2(3) ? . . 11_555 11_555
O(4) Na(1) O(4) C(17) -123.7(3) ? . . 11_555 11_555
O(4) Na(1) O(4) V(1) 18.3(3) ? 11_555 . . .
O(4) Na(1) O(4) C(17) -123.7(3) ? 11_555 . . .
O(4) Na(1) O(5) C(17) 54.4(7) ? . . 2_554 2_554
O(5) Na(1) O(4) V(1) -97.3(2) ? 2_554 . . .
O(5) Na(1) O(4) C(17) 120.7(3) ? 2_554 . . .
O(4) Na(1) O(5) C(17) -47.4(7) ? . . 12_555 12_555
O(5) Na(1) O(4) V(1) 113.9(2) ? 12_555 . . .
O(5) Na(1) O(4) C(17) -28.1(3) ? 12_555 . . .
O(4) Na(1) O(5) C(17) -47.4(7) ? 11_555 . 2_554 2_554
O(5) Na(1) O(4) V(1) 113.9(2) ? 2_554 . 11_555 11_555
O(5) Na(1) O(4) C(17) -28.1(3) ? 2_554 . 11_555 11_555
O(4) Na(1) O(5) C(17) 54.4(7) ? 11_555 . 12_555 12_555
O(5) Na(1) O(4) V(1) -97.3(2) ? 12_555 . 11_555 11_555
O(5) Na(1) O(4) C(17) 120.7(3) ? 12_555 . 11_555 11_555
O(5) Na(1) O(5) C(17) -173.1(6) ? 2_554 . 12_555 12_555
O(5) Na(1) O(5) C(17) -173.1(6) ? 12_555 . 2_554 2_554
V(1) O(1) C(2) C(1) 131.1(4) ? . . . .
V(1) O(1) C(2) C(3) -48.9(6) ? . . . .
V(1) O(4) C(17) O(5) -166.0(4) ? . . . .
V(1) O(4) C(17) C(12) 14.6(7) ? . . . .
Na(1) O(4) C(17) O(5) -26.0(6) ? . . . .
Na(1) O(4) C(17) C(12) 154.6(4) ? . . . .
Na(1) O(5) C(17) O(4) 119.8(7) ? 6_555 . . .
Na(1) O(5) C(17) C(12) -60.8(9) ? 6_555 . . .
V(1) N(1) C(11) C(3) 8.0(8) ? . . . .
V(1) N(1) C(12) C(13) -101.9(4) ? . . . .
V(1) N(1) C(12) C(17) 23.0(5) ? . . . .
C(11) N(1) C(12) C(13) 93.2(6) ? . . . .
C(11) N(1) C(12) C(17) -141.9(5) ? . . . .
C(12) N(1) C(11) C(3) 171.0(5) ? . . . .
C(1) C(1) C(2) O(1) -11.8(7) ? 11_555 . . .
C(1) C(1) C(2) C(3) 168.2(4) ? 11_555 . . .
C(2) C(1) C(1) C(2) -66.8(6) ? . . 11_555 11_555
C(2) C(1) C(1) C(10) 107.3(5) ? . . 11_555 11_555
C(1) C(1) C(10) C(5) -171.4(5) ? 11_555 . . .
C(1) C(1) C(10) C(9) 6.3(9) ? 11_555 . . .
C(10) C(1) C(1) C(2) 107.3(6) ? . . 11_555 11_555
C(10) C(1) C(1) C(10) -78.6(8) ? . . 11_555 11_555
C(2) C(1) C(10) C(5) 2.4(8) ? . . . .
C(2) C(1) C(10) C(9) -180.0(4) ? . . . .
C(10) C(1) C(2) O(1) 173.8(5) ? . . . .
C(10) C(1) C(2) C(3) -6.3(8) ? . . . .
O(1) C(2) C(3) C(4) -173.7(5) ? . . . .
O(1) C(2) C(3) C(11) 12.0(8) ? . . . .
C(1) C(2) C(3) C(4) 6.3(8) ? . . . .
C(1) C(2) C(3) C(11) -168.0(5) ? . . . .
C(2) C(3) C(4) C(5) -2.5(9) ? . . . .
C(2) C(3) C(11) N(1) 4.3(9) ? . . . .
C(4) C(3) C(11) N(1) -169.8(5) ? . . . .
C(11) C(3) C(4) C(5) 171.7(5) ? . . . .
C(3) C(4) C(5) C(6) 179.2(6) ? . . . .
C(3) C(4) C(5) C(10) -1.3(10) ? . . . .
C(4) C(5) C(6) C(7) 178.4(7) ? . . . .
C(4) C(5) C(10) C(1) 1.4(9) ? . . . .
C(4) C(5) C(10) C(9) -176.3(6) ? . . . .
C(6) C(5) C(10) C(1) -179.1(6) ? . . . .
C(6) C(5) C(10) C(9) 3.2(9) ? . . . .
C(10) C(5) C(6) C(7) -1.0(11) ? . . . .
C(5) C(6) C(7) C(8) -0.9(12) ? . . . .
C(6) C(7) C(8) C(9) 0.6(12) ? . . . .
C(7) C(8) C(9) C(10) 1.6(11) ? . . . .
C(8) C(9) C(10) C(1) 178.8(6) ? . . . .
C(8) C(9) C(10) C(5) -3.5(9) ? . . . .
N(1) C(12) C(13) C(14) -68.2(6) ? . . . .
N(1) C(12) C(13) C(15) 52.7(5) ? . . . .
N(1) C(12) C(13) C(16) 174.5(5) ? . . . .
N(1) C(12) C(17) O(4) -23.8(7) ? . . . .
N(1) C(12) C(17) O(5) 156.8(5) ? . . . .
C(13) C(12) C(17) O(4) 100.6(5) ? . . . .
C(13) C(12) C(17) O(5) -78.8(7) ? . . . .
C(17) C(12) C(13) C(14) 172.3(4) ? . . . .
C(17) C(12) C(13) C(15) -66.8(5) ? . . . .
C(17) C(12) C(13) C(16) 55.0(6) ? . . . .
